data_4072037
loop_
_publ_author_name
'Kumar, Mukesh'
'Metta-Magana, Alejandro J.'
'Pannell, Keith H.'

_publ_section_title
;
 Ferrocenylene- and Carbosiloxane-Bridged Bis(sila[1]ferrocenophanes)
 E[SiMe2-X-SiMeFC]2{E = (\h5-C5H4)Fe(\h5-C5H4) or O; X = (CH2)n(n= 2, 3,
 6); CH&#xE5FB;CH;FC= (\h5-C5H4)2Fe}
;
_journal_issue 24
_journal_name_full Organometallics
_journal_page_first 6457
_journal_paper_doi 10.1021/om800537b
_journal_volume 27
_journal_year 2008
_chemical_formula_sum 'C30 H42 Fe2 O Si4'
_chemical_formula_weight 642.70
_chemical_name_systematic
;

 ?

;
_space_group_IT_number 14
_symmetry_cell_setting monoclinic
_symmetry_space_group_name_Hall '-P 2ybc'
_symmetry_space_group_name_H-M 'P 1 21/c 1'
_audit_creation_method SHELXL-97
_cell_angle_alpha 90.00
_cell_angle_beta 107.280(6)
_cell_angle_gamma 90.00
_cell_formula_units_Z 2
_cell_length_a 8.520(3)
_cell_length_b 18.126(6)
_cell_length_c 10.723(3)
_cell_measurement_temperature 298(2)
_cell_volume 1581.2(9)
_diffrn_measured_fraction_theta_full 0.978
_diffrn_measured_fraction_theta_max 0.978
_diffrn_reflns_theta_full 23.31
_refine_diff_density_max 0.346
_refine_diff_density_min -0.247
_refine_diff_density_rms 0.076
_cod_data_source_file om800537b_si_001.cif
_cod_data_source_block m005mkm
_cod_depositor_comments
;
The following automatic conversions were performed:

'_symmetry_cell_setting' value 'Monoclinic' changed to 'monoclinic'
according to /home/saulius/struct/CIF-dictionaries/cif_core.dic
dictionary named 'cif_core.dic' version 2.4.1 from 2010-06-29.

Automatic conversion script
Id: cif_fix_values 1715 2011-07-08 13:25:40Z adriana 
;
_cod_original_sg_symbol_H-M P2(1)/c
_cod_database_code 4072037

loop_
_symmetry_equiv_pos_as_xyz
'x, y, z'
'-x, y+1/2, -z+1/2'
'-x, -y, -z'
'x, -y-1/2, z-1/2'

loop_
_atom_site_label
_atom_site_type_symbol
_atom_site_fract_x
_atom_site_fract_y
_atom_site_fract_z
_atom_site_U_iso_or_equiv
_atom_site_adp_type
_atom_site_occupancy
_atom_site_symmetry_multiplicity
_atom_site_calc_flag
_atom_site_refinement_flags
_atom_site_disorder_group
Fe1 Fe 0.21037(6) 0.65816(3) 0.88906(5) 0.0423(2) Uani 1 1 d . .
Si1 Si 0.52779(12) 0.63408(6) 0.90358(10) 0.0446(3) Uani 1 1 d . .
Si2 Si 0.66781(14) 0.54571(7) 0.55303(10) 0.0511(3) Uani 1 1 d . .
O1 O 0.480(2) 0.5161(6) 0.4909(17) 0.066(3) Uani 0.50 1 d P -1
C1 C 0.3869(5) 0.58843(19) 0.9862(3) 0.0420(8) Uani 1 1 d . .
C2 C 0.3255(5) 0.6303(2) 1.0763(4) 0.0508(10) Uani 1 1 d . .
H2 H 0.389(4) 0.6619(18) 1.134(3) 0.033(9) Uiso 1 1 d . .
C3 C 0.1567(6) 0.6158(3) 1.0507(4) 0.0574(11) Uani 1 1 d . .
H3 H 0.097(4) 0.6424(18) 1.092(3) 0.034(9) Uiso 1 1 d . .
C4 C 0.1072(6) 0.5662(2) 0.9466(4) 0.0589(11) Uani 1 1 d . .
H4 H 0.005(6) 0.549(3) 0.917(5) 0.082(16) Uiso 1 1 d . .
C5 C 0.2470(5) 0.5483(2) 0.9082(4) 0.0503(10) Uani 1 1 d . .
H5 H 0.243(5) 0.522(2) 0.842(4) 0.046(11) Uiso 1 1 d . .
C6 C 0.3721(5) 0.7046(2) 0.8102(3) 0.0464(9) Uani 1 1 d . .
C7 C 0.3069(6) 0.7591(2) 0.8783(5) 0.0561(11) Uani 1 1 d . .
H7 H 0.365(4) 0.779(2) 0.944(4) 0.037(11) Uiso 1 1 d . .
C8 C 0.1357(6) 0.7628(3) 0.8248(5) 0.0688(13) Uani 1 1 d . .
H8 H 0.073(5) 0.788(2) 0.858(4) 0.053(12) Uiso 1 1 d . .
C9 C 0.0873(6) 0.7135(3) 0.7202(5) 0.0684(13) Uani 1 1 d . .
H9 H -0.014(6) 0.707(2) 0.672(4) 0.067(13) Uiso 1 1 d . .
C10 C 0.2306(6) 0.6788(3) 0.7091(4) 0.0567(11) Uani 1 1 d . .
H10 H 0.244(4) 0.643(2) 0.651(4) 0.041(10) Uiso 1 1 d . .
C11 C 0.7083(6) 0.6776(3) 1.0217(6) 0.0713(13) Uani 1 1 d . .
H11A H 0.676(5) 0.713(2) 1.067(4) 0.051(12) Uiso 1 1 d . .
H11B H 0.774(6) 0.640(3) 1.082(5) 0.095(18) Uiso 1 1 d . .
H11C H 0.782(6) 0.704(3) 0.976(4) 0.079(14) Uiso 1 1 d . .
C12 C 0.5859(6) 0.5707(2) 0.7885(4) 0.0521(10) Uani 1 1 d . .
H12A H 0.496(6) 0.541(2) 0.753(4) 0.060(13) Uiso 1 1 d . .
H12B H 0.663(5) 0.537(2) 0.832(4) 0.064(13) Uiso 1 1 d . .
C13 C 0.6486(7) 0.6083(2) 0.6840(4) 0.0532(10) Uani 1 1 d . .
H13A H 0.570(5) 0.648(2) 0.655(4) 0.050(11) Uiso 1 1 d . .
H13B H 0.739(7) 0.626(3) 0.723(5) 0.083(18) Uiso 1 1 d . .
C14 C 0.8398(12) 0.4812(5) 0.6166(7) 0.098(2) Uani 1 1 d . .
H14A H 0.837(8) 0.461(4) 0.673(6) 0.10(3) Uiso 1 1 d . .
H14B H 0.949(13) 0.512(5) 0.632(9) 0.23(5) Uiso 1 1 d . .
H14C H 0.849(8) 0.449(4) 0.555(6) 0.12(2) Uiso 1 1 d . .
C15 C 0.7004(10) 0.6004(4) 0.4168(6) 0.0804(16) Uani 1 1 d . .
H15A H 0.608(11) 0.619(4) 0.369(8) 0.17(4) Uiso 1 1 d . .
H15B H 0.794(7) 0.627(3) 0.455(5) 0.093(19) Uiso 1 1 d . .
H15C H 0.729(8) 0.565(4) 0.358(7) 0.13(2) Uiso 1 1 d . .

loop_
_atom_site_aniso_label
_atom_site_aniso_U_11
_atom_site_aniso_U_22
_atom_site_aniso_U_33
_atom_site_aniso_U_23
_atom_site_aniso_U_13
_atom_site_aniso_U_12
Fe1 0.0407(4) 0.0434(4) 0.0420(4) 0.0051(2) 0.0112(3) 0.0010(2)
Si1 0.0403(6) 0.0494(6) 0.0448(6) -0.0035(4) 0.0135(5) 0.0001(4)
Si2 0.0478(7) 0.0644(7) 0.0429(6) -0.0058(5) 0.0161(5) -0.0106(5)
O1 0.057(8) 0.079(10) 0.055(5) -0.004(7) 0.008(5) -0.020(6)
C1 0.044(2) 0.045(2) 0.0371(19) 0.0067(15) 0.0113(17) 0.0058(17)
C2 0.057(3) 0.061(3) 0.034(2) 0.0009(19) 0.0123(19) 0.005(2)
C3 0.064(3) 0.065(3) 0.056(3) 0.014(2) 0.039(2) 0.014(2)
C4 0.051(3) 0.063(3) 0.066(3) 0.020(2) 0.021(2) -0.008(2)
C5 0.064(3) 0.042(2) 0.046(2) 0.0047(18) 0.019(2) -0.0018(19)
C6 0.049(2) 0.043(2) 0.051(2) 0.0079(17) 0.0219(19) -0.0077(17)
C7 0.064(3) 0.038(2) 0.067(3) -0.004(2) 0.020(2) -0.003(2)
C8 0.064(3) 0.055(3) 0.089(4) 0.019(3) 0.025(3) 0.019(2)
C9 0.050(3) 0.076(3) 0.067(3) 0.031(3) -0.003(2) 0.001(2)
C10 0.068(3) 0.059(3) 0.039(2) 0.010(2) 0.009(2) -0.001(2)
C11 0.050(3) 0.078(4) 0.080(4) -0.011(3) 0.010(3) -0.012(3)
C12 0.056(3) 0.052(2) 0.055(2) 0.003(2) 0.026(2) 0.002(2)
C13 0.053(3) 0.057(3) 0.055(3) 0.005(2) 0.024(2) 0.002(2)
C14 0.137(7) 0.087(5) 0.079(4) 0.000(4) 0.047(4) 0.043(5)
C15 0.092(5) 0.096(4) 0.060(3) 0.000(3) 0.034(3) -0.010(4)

loop_
_atom_type_symbol
_atom_type_description
_atom_type_scat_dispersion_real
_atom_type_scat_dispersion_imag
_atom_type_scat_source
C C 0.0033 0.0016 'International Tables Vol C Tables 4.2.6.8 and 6.1.1.4'
H H 0.0000 0.0000 'International Tables Vol C Tables 4.2.6.8 and 6.1.1.4'
O O 0.0106 0.0060 'International Tables Vol C Tables 4.2.6.8 and 6.1.1.4'
Si Si 0.0817 0.0704 'International Tables Vol C Tables 4.2.6.8 and 6.1.1.4'
Fe Fe 0.3463 0.8444 'International Tables Vol C Tables 4.2.6.8 and 6.1.1.4'

loop_
_geom_angle_atom_site_label_1
_geom_angle_atom_site_label_2
_geom_angle_atom_site_label_3
_geom_angle
_geom_angle_site_symmetry_1
_geom_angle_site_symmetry_3
C1 Fe1 C6 88.87(15) . .
C1 Fe1 C5 41.80(16) . .
C6 Fe1 C5 110.65(16) . .
C1 Fe1 C2 42.02(15) . .
C6 Fe1 C2 109.45(17) . .
C5 Fe1 C2 68.69(18) . .
C1 Fe1 C10 110.43(17) . .
C6 Fe1 C10 41.87(16) . .
C5 Fe1 C10 103.01(18) . .
C2 Fe1 C10 147.22(18) . .
C1 Fe1 C7 110.18(18) . .
C6 Fe1 C7 41.75(16) . .
C5 Fe1 C7 147.72(18) . .
C2 Fe1 C7 101.4(2) . .
C10 Fe1 C7 68.11(19) . .
C1 Fe1 C8 150.13(19) . .
C6 Fe1 C8 69.74(19) . .
C5 Fe1 C8 165.8(2) . .
C2 Fe1 C8 125.1(2) . .
C10 Fe1 C8 67.3(2) . .
C7 Fe1 C8 40.22(19) . .
C1 Fe1 C4 69.85(17) . .
C6 Fe1 C4 150.85(17) . .
C5 Fe1 C4 40.40(17) . .
C2 Fe1 C4 67.96(19) . .
C10 Fe1 C4 126.83(19) . .
C7 Fe1 C4 164.68(19) . .
C8 Fe1 C4 136.9(2) . .
C1 Fe1 C9 150.50(18) . .
C6 Fe1 C9 70.06(18) . .
C5 Fe1 C9 126.3(2) . .
C2 Fe1 C9 164.7(2) . .
C10 Fe1 C9 40.35(19) . .
C7 Fe1 C9 67.6(2) . .
C8 Fe1 C9 39.7(2) . .
C4 Fe1 C9 120.33(19) . .
C1 Fe1 C3 69.41(16) . .
C6 Fe1 C3 149.43(17) . .
C5 Fe1 C3 67.27(18) . .
C2 Fe1 C3 40.23(17) . .
C10 Fe1 C3 166.24(19) . .
C7 Fe1 C3 125.4(2) . .
C8 Fe1 C3 120.1(2) . .
C4 Fe1 C3 39.54(18) . .
C9 Fe1 C3 137.3(2) . .
C11 Si1 C12 112.7(3) . .
C11 Si1 C1 112.4(2) . .
C12 Si1 C1 111.97(18) . .
C11 Si1 C6 112.5(2) . .
C12 Si1 C6 110.38(19) . .
C1 Si1 C6 95.79(15) . .
O1 Si2 O1 23.9(5) . 3_666
O1 Si2 C14 121.3(4) . .
O1 Si2 C14 97.4(4) 3_666 .
O1 Si2 C13 102.3(6) . .
O1 Si2 C13 113.8(7) 3_666 .
C14 Si2 C13 110.4(3) . .
O1 Si2 C15 102.3(6) . .
O1 Si2 C15 114.8(6) 3_666 .
C14 Si2 C15 110.0(4) . .
C13 Si2 C15 109.8(3) . .
Si2 O1 Si2 156.1(5) . 3_666
C5 C1 C2 104.7(3) . .
C5 C1 Si1 118.9(3) . .
C2 C1 Si1 119.5(3) . .
C5 C1 Fe1 69.6(2) . .
C2 C1 Fe1 69.6(2) . .
Si1 C1 Fe1 87.89(14) . .
C3 C2 C1 108.9(4) . .
C3 C2 Fe1 71.7(2) . .
C1 C2 Fe1 68.4(2) . .
C3 C2 H2 129(2) . .
C1 C2 H2 122(2) . .
Fe1 C2 H2 123(2) . .
C4 C3 C2 109.0(4) . .
C4 C3 Fe1 70.1(2) . .
C2 C3 Fe1 68.1(2) . .
C4 C3 H3 131(2) . .
C2 C3 H3 120(2) . .
Fe1 C3 H3 120(2) . .
C3 C4 C5 107.5(4) . .
C3 C4 Fe1 70.4(2) . .
C5 C4 Fe1 68.1(2) . .
C3 C4 H4 123(3) . .
C5 C4 H4 129(3) . .
Fe1 C4 H4 130(3) . .
C4 C5 C1 109.9(4) . .
C4 C5 Fe1 71.5(2) . .
C1 C5 Fe1 68.6(2) . .
C4 C5 H5 123(3) . .
C1 C5 H5 126(3) . .
Fe1 C5 H5 120(3) . .
C7 C6 C10 104.1(4) . .
C7 C6 Si1 120.7(3) . .
C10 C6 Si1 118.4(3) . .
C7 C6 Fe1 69.9(2) . .
C10 C6 Fe1 69.8(2) . .
Si1 C6 Fe1 87.42(14) . .
C8 C7 C6 109.7(4) . .
C8 C7 Fe1 71.0(3) . .
C6 C7 Fe1 68.4(2) . .
C8 C7 H7 129(3) . .
C6 C7 H7 121(3) . .
Fe1 C7 H7 120(3) . .
C9 C8 C7 108.8(5) . .
C9 C8 Fe1 70.6(3) . .
C7 C8 Fe1 68.8(2) . .
C9 C8 H8 127(3) . .
C7 C8 H8 124(3) . .
Fe1 C8 H8 122(3) . .
C8 C9 C10 107.3(4) . .
C8 C9 Fe1 69.8(3) . .
C10 C9 Fe1 68.3(2) . .
C8 C9 H9 125(3) . .
C10 C9 H9 128(3) . .
Fe1 C9 H9 127(3) . .
C9 C10 C6 110.1(4) . .
C9 C10 Fe1 71.4(3) . .
C6 C10 Fe1 68.3(2) . .
C9 C10 H10 130(2) . .
C6 C10 H10 120(2) . .
Fe1 C10 H10 125(2) . .
Si1 C11 H11A 110(3) . .
Si1 C11 H11B 110(3) . .
H11A C11 H11B 110(4) . .
Si1 C11 H11C 112(2) . .
H11A C11 H11C 104(4) . .
H11B C11 H11C 110(4) . .
C13 C12 Si1 115.4(3) . .
C13 C12 H12A 112(3) . .
Si1 C12 H12A 107(3) . .
C13 C12 H12B 109(3) . .
Si1 C12 H12B 112(3) . .
H12A C12 H12B 101(4) . .
C12 C13 Si2 114.2(3) . .
C12 C13 H13A 102(2) . .
Si2 C13 H13A 115(2) . .
C12 C13 H13B 106(4) . .
Si2 C13 H13B 109(4) . .
H13A C13 H13B 109(4) . .
Si2 C14 H14A 115(6) . .
Si2 C14 H14B 107(5) . .
H14A C14 H14B 113(8) . .
Si2 C14 H14C 112(4) . .
H14A C14 H14C 108(7) . .
H14B C14 H14C 102(6) . .
Si2 C15 H15A 110(6) . .
Si2 C15 H15B 104(4) . .
H15A C15 H15B 125(7) . .
Si2 C15 H15C 107(4) . .
H15A C15 H15C 103(6) . .
H15B C15 H15C 106(5) . .

loop_
_geom_bond_atom_site_label_1
_geom_bond_atom_site_label_2
_geom_bond_distance
_geom_bond_site_symmetry_2
Fe1 C1 2.004(3) .
Fe1 C6 2.004(3) .
Fe1 C5 2.017(4) .
Fe1 C2 2.019(4) .
Fe1 C10 2.023(4) .
Fe1 C7 2.023(4) .
Fe1 C8 2.053(4) .
Fe1 C4 2.062(4) .
Fe1 C9 2.063(4) .
Fe1 C3 2.067(4) .
Si1 C11 1.853(5) .
Si1 C12 1.858(4) .
Si1 C1 1.882(4) .
Si1 C6 1.899(4) .
Si2 O1 1.634(18) .
Si2 O1 1.644(18) 3_666
Si2 C14 1.840(7) .
Si2 C13 1.850(4) .
Si2 C15 1.853(6) .
O1 Si2 1.644(18) 3_666
C1 C5 1.434(6) .
C1 C2 1.443(5) .
C2 C3 1.406(6) .
C2 H2 0.90(3) .
C3 C4 1.397(7) .
C3 H3 0.90(4) .
C4 C5 1.409(6) .
C4 H4 0.90(5) .
C5 H5 0.85(4) .
C6 C7 1.435(6) .
C6 C10 1.439(6) .
C7 C8 1.402(7) .
C7 H7 0.81(4) .
C8 C9 1.396(7) .
C8 H8 0.86(4) .
C9 C10 1.410(7) .
C9 H9 0.87(4) .
C10 H10 0.93(4) .
C11 H11A 0.89(4) .
C11 H11B 0.99(5) .
C11 H11C 1.02(5) .
C12 C13 1.536(6) .
C12 H12A 0.92(4) .
C12 H12B 0.92(5) .
C13 H13A 0.97(4) .
C13 H13B 0.82(5) .
C14 H14A 0.71(6) .
C14 H14B 1.05(11) .
C14 H14C 0.90(7) .
C15 H15A 0.87(8) .
C15 H15B 0.92(6) .
C15 H15C 0.98(7) .

loop_
_geom_torsion_atom_site_label_1
_geom_torsion_atom_site_label_2
_geom_torsion_atom_site_label_3
_geom_torsion_atom_site_label_4
_geom_torsion
_geom_torsion_site_symmetry_1
_geom_torsion_site_symmetry_4
O1 Si2 O1 Si2 0.000(2) 3_666 3_666
C14 Si2 O1 Si2 2(4) . 3_666
C13 Si2 O1 Si2 -122(3) . 3_666
C15 Si2 O1 Si2 125(3) . 3_666
C11 Si1 C1 C5 -176.1(3) . .
C12 Si1 C1 C5 -48.0(4) . .
C6 Si1 C1 C5 66.7(3) . .
C11 Si1 C1 C2 53.7(4) . .
C12 Si1 C1 C2 -178.3(3) . .
C6 Si1 C1 C2 -63.5(3) . .
C11 Si1 C1 Fe1 118.7(2) . .
C12 Si1 C1 Fe1 -113.23(19) . .
C6 Si1 C1 Fe1 1.50(16) . .
C6 Fe1 C1 C5 -123.5(2) . .
C2 Fe1 C1 C5 115.3(3) . .
C10 Fe1 C1 C5 -86.8(3) . .
C7 Fe1 C1 C5 -160.1(2) . .
C8 Fe1 C1 C5 -166.6(4) . .
C4 Fe1 C1 C5 36.2(2) . .
C9 Fe1 C1 C5 -80.1(4) . .
C3 Fe1 C1 C5 78.5(3) . .
C6 Fe1 C1 C2 121.3(3) . .
C5 Fe1 C1 C2 -115.3(3) . .
C10 Fe1 C1 C2 158.0(3) . .
C7 Fe1 C1 C2 84.6(3) . .
C8 Fe1 C1 C2 78.1(4) . .
C4 Fe1 C1 C2 -79.0(3) . .
C9 Fe1 C1 C2 164.6(4) . .
C3 Fe1 C1 C2 -36.7(3) . .
C6 Fe1 C1 Si1 -1.41(15) . .
C5 Fe1 C1 Si1 122.0(3) . .
C2 Fe1 C1 Si1 -122.7(3) . .
C10 Fe1 C1 Si1 35.3(2) . .
C7 Fe1 C1 Si1 -38.06(19) . .
C8 Fe1 C1 Si1 -44.5(4) . .
C4 Fe1 C1 Si1 158.3(2) . .
C9 Fe1 C1 Si1 41.9(4) . .
C3 Fe1 C1 Si1 -159.4(2) . .
C5 C1 C2 C3 -0.7(4) . .
Si1 C1 C2 C3 135.6(3) . .
Fe1 C1 C2 C3 60.5(3) . .
C5 C1 C2 Fe1 -61.2(2) . .
Si1 C1 C2 Fe1 75.2(2) . .
C1 Fe1 C2 C3 -119.9(4) . .
C6 Fe1 C2 C3 175.1(3) . .
C5 Fe1 C2 C3 -79.6(3) . .
C10 Fe1 C2 C3 -160.4(3) . .
C7 Fe1 C2 C3 132.5(3) . .
C8 Fe1 C2 C3 96.7(3) . .
C4 Fe1 C2 C3 -36.0(3) . .
C9 Fe1 C2 C3 89.7(7) . .
C6 Fe1 C2 C1 -65.0(3) . .
C5 Fe1 C2 C1 40.3(2) . .
C10 Fe1 C2 C1 -40.5(4) . .
C7 Fe1 C2 C1 -107.6(2) . .
C8 Fe1 C2 C1 -143.4(3) . .
C4 Fe1 C2 C1 83.9(3) . .
C9 Fe1 C2 C1 -150.4(6) . .
C3 Fe1 C2 C1 119.9(4) . .
C1 C2 C3 C4 -0.3(5) . .
Fe1 C2 C3 C4 58.2(3) . .
C1 C2 C3 Fe1 -58.5(3) . .
C1 Fe1 C3 C4 -82.9(3) . .
C6 Fe1 C3 C4 -130.3(3) . .
C5 Fe1 C3 C4 -37.9(3) . .
C2 Fe1 C3 C4 -121.3(4) . .
C10 Fe1 C3 C4 9.0(9) . .
C7 Fe1 C3 C4 176.4(3) . .
C8 Fe1 C3 C4 128.5(3) . .
C9 Fe1 C3 C4 81.7(4) . .
C1 Fe1 C3 C2 38.3(3) . .
C6 Fe1 C3 C2 -9.0(5) . .
C5 Fe1 C3 C2 83.4(3) . .
C10 Fe1 C3 C2 130.2(7) . .
C7 Fe1 C3 C2 -62.4(3) . .
C8 Fe1 C3 C2 -110.2(3) . .
C4 Fe1 C3 C2 121.3(4) . .
C9 Fe1 C3 C2 -157.0(3) . .
C2 C3 C4 C5 1.2(5) . .
Fe1 C3 C4 C5 58.1(3) . .
C2 C3 C4 Fe1 -57.0(3) . .
C1 Fe1 C4 C3 81.7(3) . .
C6 Fe1 C4 C3 127.2(4) . .
C5 Fe1 C4 C3 119.1(4) . .
C2 Fe1 C4 C3 36.6(3) . .
C10 Fe1 C4 C3 -177.3(3) . .
C7 Fe1 C4 C3 -11.3(8) . .
C8 Fe1 C4 C3 -81.9(4) . .
C9 Fe1 C4 C3 -129.0(3) . .
C1 Fe1 C4 C5 -37.4(2) . .
C6 Fe1 C4 C5 8.1(5) . .
C2 Fe1 C4 C5 -82.6(3) . .
C10 Fe1 C4 C5 63.5(3) . .
C7 Fe1 C4 C5 -130.4(7) . .
C8 Fe1 C4 C5 159.0(3) . .
C9 Fe1 C4 C5 111.8(3) . .
C3 Fe1 C4 C5 -119.1(4) . .
C3 C4 C5 C1 -1.6(4) . .
Fe1 C4 C5 C1 58.0(3) . .
C3 C4 C5 Fe1 -59.6(3) . .
C2 C1 C5 C4 1.4(4) . .
Si1 C1 C5 C4 -135.2(3) . .
Fe1 C1 C5 C4 -59.7(3) . .
C2 C1 C5 Fe1 61.2(2) . .
Si1 C1 C5 Fe1 -75.5(2) . .
C1 Fe1 C5 C4 121.1(4) . .
C6 Fe1 C5 C4 -175.8(3) . .
C2 Fe1 C5 C4 80.6(3) . .
C10 Fe1 C5 C4 -132.7(3) . .
C7 Fe1 C5 C4 157.9(3) . .
C8 Fe1 C5 C4 -86.9(8) . .
C9 Fe1 C5 C4 -95.9(3) . .
C3 Fe1 C5 C4 37.1(3) . .
C6 Fe1 C5 C1 63.1(2) . .
C2 Fe1 C5 C1 -40.5(2) . .
C10 Fe1 C5 C1 106.2(2) . .
C7 Fe1 C5 C1 36.7(4) . .
C8 Fe1 C5 C1 152.0(7) . .
C4 Fe1 C5 C1 -121.1(3) . .
C9 Fe1 C5 C1 143.0(2) . .
C3 Fe1 C5 C1 -84.1(2) . .
C11 Si1 C6 C7 -53.9(4) . .
C12 Si1 C6 C7 179.2(3) . .
C1 Si1 C6 C7 63.2(3) . .
C11 Si1 C6 C10 176.1(3) . .
C12 Si1 C6 C10 49.2(3) . .
C1 Si1 C6 C10 -66.8(3) . .
C11 Si1 C6 Fe1 -118.6(2) . .
C12 Si1 C6 Fe1 114.53(18) . .
C1 Si1 C6 Fe1 -1.50(16) . .
C1 Fe1 C6 C7 -122.7(3) . .
C5 Fe1 C6 C7 -159.2(3) . .
C2 Fe1 C6 C7 -85.4(3) . .
C10 Fe1 C6 C7 114.3(4) . .
C8 Fe1 C6 C7 36.0(3) . .
C4 Fe1 C6 C7 -164.7(4) . .
C9 Fe1 C6 C7 78.4(3) . .
C3 Fe1 C6 C7 -79.2(4) . .
C1 Fe1 C6 C10 123.0(3) . .
C5 Fe1 C6 C10 86.6(3) . .
C2 Fe1 C6 C10 160.4(3) . .
C7 Fe1 C6 C10 -114.3(4) . .
C8 Fe1 C6 C10 -78.3(3) . .
C4 Fe1 C6 C10 81.0(4) . .
C9 Fe1 C6 C10 -35.9(3) . .
C3 Fe1 C6 C10 166.6(3) . .
C1 Fe1 C6 Si1 1.40(15) . .
C5 Fe1 C6 Si1 -35.06(19) . .
C2 Fe1 C6 Si1 38.75(19) . .
C10 Fe1 C6 Si1 -121.6(3) . .
C7 Fe1 C6 Si1 124.1(3) . .
C8 Fe1 C6 Si1 160.1(2) . .
C4 Fe1 C6 Si1 -40.6(4) . .
C9 Fe1 C6 Si1 -157.5(2) . .
C3 Fe1 C6 Si1 44.9(4) . .
C10 C6 C7 C8 2.8(4) . .
Si1 C6 C7 C8 -133.2(3) . .
Fe1 C6 C7 C8 -59.1(3) . .
C10 C6 C7 Fe1 61.9(2) . .
Si1 C6 C7 Fe1 -74.1(2) . .
C1 Fe1 C7 C8 -175.0(3) . .
C6 Fe1 C7 C8 121.3(4) . .
C5 Fe1 C7 C8 159.9(4) . .
C2 Fe1 C7 C8 -132.2(3) . .
C10 Fe1 C7 C8 80.3(3) . .
C4 Fe1 C7 C8 -87.7(8) . .
C9 Fe1 C7 C8 36.6(3) . .
C3 Fe1 C7 C8 -96.5(4) . .
C1 Fe1 C7 C6 63.7(3) . .
C5 Fe1 C7 C6 38.5(5) . .
C2 Fe1 C7 C6 106.5(3) . .
C10 Fe1 C7 C6 -41.0(2) . .
C8 Fe1 C7 C6 -121.3(4) . .
C4 Fe1 C7 C6 151.0(6) . .
C9 Fe1 C7 C6 -84.7(3) . .
C3 Fe1 C7 C6 142.2(2) . .
C6 C7 C8 C9 -1.9(5) . .
Fe1 C7 C8 C9 -59.4(3) . .
C6 C7 C8 Fe1 57.5(3) . .
C1 Fe1 C8 C9 129.6(4) . .
C6 Fe1 C8 C9 82.9(3) . .
C5 Fe1 C8 C9 -11.4(10) . .
C2 Fe1 C8 C9 -177.1(3) . .
C10 Fe1 C8 C9 37.8(3) . .
C7 Fe1 C8 C9 120.2(5) . .
C4 Fe1 C8 C9 -82.5(4) . .
C3 Fe1 C8 C9 -129.3(3) . .
C1 Fe1 C8 C7 9.5(6) . .
C6 Fe1 C8 C7 -37.3(3) . .
C5 Fe1 C8 C7 -131.6(7) . .
C2 Fe1 C8 C7 62.7(4) . .
C10 Fe1 C8 C7 -82.4(3) . .
C4 Fe1 C8 C7 157.3(3) . .
C9 Fe1 C8 C7 -120.2(5) . .
C3 Fe1 C8 C7 110.5(3) . .
C7 C8 C9 C10 0.2(5) . .
Fe1 C8 C9 C10 -58.1(3) . .
C7 C8 C9 Fe1 58.3(3) . .
C1 Fe1 C9 C8 -128.8(4) . .
C6 Fe1 C9 C8 -82.0(3) . .
C5 Fe1 C9 C8 176.5(3) . .
C2 Fe1 C9 C8 8.9(8) . .
C10 Fe1 C9 C8 -119.2(4) . .
C7 Fe1 C9 C8 -37.1(3) . .
C4 Fe1 C9 C8 128.2(3) . .
C3 Fe1 C9 C8 81.4(4) . .
C1 Fe1 C9 C10 -9.7(5) . .
C6 Fe1 C9 C10 37.2(3) . .
C5 Fe1 C9 C10 -64.3(3) . .
C2 Fe1 C9 C10 128.1(7) . .
C7 Fe1 C9 C10 82.1(3) . .
C8 Fe1 C9 C10 119.2(4) . .
C4 Fe1 C9 C10 -112.6(3) . .
C3 Fe1 C9 C10 -159.5(3) . .
C8 C9 C10 C6 1.6(5) . .
Fe1 C9 C10 C6 -57.4(3) . .
C8 C9 C10 Fe1 59.1(3) . .
C7 C6 C10 C9 -2.7(4) . .
Si1 C6 C10 C9 134.5(3) . .
Fe1 C6 C10 C9 59.2(3) . .
C7 C6 C10 Fe1 -61.9(2) . .
Si1 C6 C10 Fe1 75.3(2) . .
C1 Fe1 C10 C9 174.9(3) . .
C6 Fe1 C10 C9 -121.6(4) . .
C5 Fe1 C10 C9 131.9(3) . .
C2 Fe1 C10 C9 -157.4(3) . .
C7 Fe1 C10 C9 -80.7(3) . .
C8 Fe1 C10 C9 -37.1(3) . .
C4 Fe1 C10 C9 95.3(3) . .
C3 Fe1 C10 C9 88.2(8) . .
C1 Fe1 C10 C6 -63.4(3) . .
C5 Fe1 C10 C6 -106.5(2) . .
C2 Fe1 C10 C6 -35.8(4) . .
C7 Fe1 C10 C6 40.9(2) . .
C8 Fe1 C10 C6 84.5(3) . .
C4 Fe1 C10 C6 -143.1(2) . .
C9 Fe1 C10 C6 121.6(4) . .
C3 Fe1 C10 C6 -150.2(7) . .
C11 Si1 C12 C13 -72.3(4) . .
C1 Si1 C12 C13 159.8(3) . .
C6 Si1 C12 C13 54.4(4) . .
Si1 C12 C13 Si2 -169.0(3) . .
O1 Si2 C13 C12 59.9(6) . .
O1 Si2 C13 C12 37.7(6) 3_666 .
C14 Si2 C13 C12 -70.6(5) . .
C15 Si2 C13 C12 167.9(4) . .
